data_2221879
loop_
_publ_author_name
'Choi, Hong Dae'
'Seo, Pil Ja'
'Son, Byeng Wha'
'Lee, Uk'

_publ_section_title
;
 2-(3-Methylsulfanyl-5-propyl-1-benzofuran-2-yl)acetic acid
;
_journal_coeditor_code ZL2191
_journal_issue 5
_journal_name_full 'Acta Crystallographica Section E'
_journal_page_first o998
_journal_paper_doi 10.1107/S1600536809012124
_journal_volume 65
_journal_year 2009
_chemical_formula_iupac 'C14 H16 O3 S'
_chemical_formula_moiety 'C14 H16 O3 S'
_chemical_formula_sum 'C14 H16 O3 S'
_chemical_formula_weight 264.33
_chemical_name_systematic
;
2-(3-Methylsulfanyl-5-propyl-1-benzofuran-2-yl)acetic acid
;
_space_group_IT_number 2
_symmetry_cell_setting triclinic
_symmetry_space_group_name_Hall '-P 1'
_symmetry_space_group_name_H-M 'P -1'
_atom_sites_solution_hydrogens difmap
_atom_sites_solution_primary direct
_atom_sites_solution_secondary difmap
_cell_angle_alpha 94.321(2)
_cell_angle_beta 95.831(2)
_cell_angle_gamma 91.110(2)
_cell_formula_units_Z 2
_cell_length_a 5.1727(6)
_cell_length_b 8.1730(10)
_cell_length_c 16.614(2)
_cell_measurement_reflns_used 1161
_cell_measurement_temperature 298(2)
_cell_measurement_theta_max 22.08
_cell_measurement_theta_min 2.47
_cell_volume 696.50(14)
_computing_cell_refinement 'SAINT (Bruker, 2001)'
_computing_data_collection 'SMART (Bruker, 2001)'
_computing_data_reduction 'SAINT (Bruker, 2001)'
_computing_molecular_graphics 'ORTEP-3 (Farrugia, 1997) and DIAMOND (Brandenburg, 1998)'
_computing_publication_material 'SHELXL97 (Sheldrick, 2008)'
_computing_structure_refinement 'SHELXL97 (Sheldrick, 2008)'
_computing_structure_solution 'SHELXS97 (Sheldrick, 2008)'
_diffrn_ambient_temperature 298(2)
_diffrn_detector_area_resol_mean 10.0
_diffrn_measured_fraction_theta_full 0.974
_diffrn_measured_fraction_theta_max 0.974
_diffrn_measurement_device_type 'Bruker SMART CCD'
_diffrn_measurement_method '\f and \w'
_diffrn_radiation_monochromator graphite
_diffrn_radiation_source 'fine-focus sealed tube'
_diffrn_radiation_type MoK\a
_diffrn_radiation_wavelength 0.71069
_diffrn_reflns_av_R_equivalents 0.0494
_diffrn_reflns_av_sigmaI/netI 0.0724
_diffrn_reflns_limit_h_max 6
_diffrn_reflns_limit_h_min -5
_diffrn_reflns_limit_k_max 9
_diffrn_reflns_limit_k_min -9
_diffrn_reflns_limit_l_max 14
_diffrn_reflns_limit_l_min -19
_diffrn_reflns_number 3658
_diffrn_reflns_theta_full 25.00
_diffrn_reflns_theta_max 25.00
_diffrn_reflns_theta_min 2.50
_exptl_absorpt_coefficient_mu 0.230
_exptl_absorpt_correction_type none
_exptl_crystal_colour colorless
_exptl_crystal_density_diffrn 1.260
_exptl_crystal_density_method 'not measured'
_exptl_crystal_description block
_exptl_crystal_F_000 280
_exptl_crystal_size_max 0.20
_exptl_crystal_size_mid 0.20
_exptl_crystal_size_min 0.05
_refine_diff_density_max 0.207
_refine_diff_density_min -0.239
_refine_ls_extinction_method none
_refine_ls_goodness_of_fit_ref 1.061
_refine_ls_hydrogen_treatment constr
_refine_ls_matrix_type full
_refine_ls_number_parameters 165
_refine_ls_number_reflns 2389
_refine_ls_number_restraints 0
_refine_ls_restrained_S_all 1.061
_refine_ls_R_factor_all 0.1062
_refine_ls_R_factor_gt 0.0591
_refine_ls_shift/su_max_lt 0.001
_refine_ls_shift/su_mean 0.000
_refine_ls_structure_factor_coef Fsqd
_refine_ls_weighting_details 'calc w=1/[\s^2^(Fo^2^)+(0.0531P)^2^+0.2044P] where P=(Fo^2^+2Fc^2^)/3'
_refine_ls_weighting_scheme calc
_refine_ls_wR_factor_gt 0.1304
_refine_ls_wR_factor_ref 0.1506
_reflns_number_gt 1425
_reflns_number_total 2389
_reflns_threshold_expression I>2\s(I)
_cod_data_source_file zl2191.cif
_cod_data_source_block I
_cod_depositor_comments
;
The following automatic conversions were performed:
'_symmetry_cell_setting' value 'Triclinic' changed to 'triclinic'
according to '/home/saulius/struct/CIF-dictionaries/cif_core.dic'
dictionary named 'cif_core.dic' version 2.4.1 from 2010-06-29.

Automatic conversion script
Id: cif_fix_enum 1527 2010-12-29 10:47:43Z saulius 

The following automatic conversions were performed:

'_symmetry_cell_setting' value 'Triclinic' changed to 'triclinic'
according to /home/saulius/struct/CIF-dictionaries/cif_core.dic
dictionary named 'cif_core.dic' version 2.4.1 from 2010-06-29.

Automatic conversion script
Id: cif_fix_values 1715 2011-07-08 13:25:40Z adriana 
;
_cod_database_code 2221879
_cod_database_fobs_code 2221879

loop_
_symmetry_equiv_pos_as_xyz
'x, y, z'
'-x, -y, -z'

loop_
_atom_site_type_symbol
_atom_site_label
_atom_site_fract_x
_atom_site_fract_y
_atom_site_fract_z
_atom_site_U_iso_or_equiv
_atom_site_adp_type
_atom_site_calc_flag
_atom_site_refinement_flags
_atom_site_occupancy
_atom_site_disorder_assembly
_atom_site_disorder_group
S S -0.09603(19) 0.20796(12) 0.21468(7) 0.0768(4) Uani d . 1 . .
O O1 0.1105(4) 0.5482(3) 0.39156(13) 0.0636(6) Uani d . 1 . .
O O2 0.1260(5) 0.1733(3) 0.45463(16) 0.0851(9) Uani d . 1 . .
H H2O 0.1607 0.0891 0.4769 0.128 Uiso calc R 1 . .
O O3 -0.2757(4) 0.0916(3) 0.46894(16) 0.0785(8) Uani d . 1 . .
C C1 0.0362(6) 0.3712(4) 0.2809(2) 0.0520(8) Uani d . 1 . .
C C2 0.2351(6) 0.4892(4) 0.26600(19) 0.0516(8) Uani d . 1 . .
C C3 0.3818(6) 0.5128(4) 0.2021(2) 0.0591(9) Uani d . 1 . .
H H3 0.3590 0.4425 0.1552 0.071 Uiso calc R 1 . .
C C4 0.5633(6) 0.6423(4) 0.2089(2) 0.0627(10) Uani d . 1 . .
C C5 0.5902(7) 0.7445(4) 0.2808(3) 0.0711(10) Uani d . 1 . .
H H5 0.7094 0.8322 0.2852 0.085 Uiso calc R 1 . .
C C6 0.4507(7) 0.7226(4) 0.3450(2) 0.0708(10) Uani d . 1 . .
H H6 0.4752 0.7910 0.3926 0.085 Uiso calc R 1 . .
C C7 0.2718(6) 0.5937(4) 0.3353(2) 0.0556(8) Uani d . 1 . .
C C8 -0.0298(6) 0.4115(4) 0.3551(2) 0.0546(8) Uani d . 1 . .
C C9 0.7208(8) 0.6706(5) 0.1400(2) 0.0824(12) Uani d . 1 . .
H H9A 0.8818 0.7278 0.1618 0.099 Uiso calc R 1 . .
H H9B 0.7653 0.5649 0.1153 0.099 Uiso calc R 1 . .
C C10 0.5895(10) 0.7662(7) 0.0762(3) 0.1197(18) Uani d . 1 . .
H H10A 0.5433 0.8713 0.1011 0.144 Uiso calc R 1 . .
H H10B 0.4293 0.7084 0.0542 0.144 Uiso calc R 1 . .
C C11 0.7458(12) 0.7960(8) 0.0082(3) 0.146(2) Uani d . 1 . .
H H11A 0.8735 0.8817 0.0253 0.219 Uiso calc R 1 . .
H H11B 0.6335 0.8284 -0.0371 0.219 Uiso calc R 1 . .
H H11C 0.8314 0.6972 -0.0075 0.219 Uiso calc R 1 . .
C C12 -0.2179(6) 0.3359(4) 0.4048(2) 0.0619(9) Uani d . 1 . .
H H12A -0.3761 0.3045 0.3702 0.074 Uiso calc R 1 . .
H H12B -0.2620 0.4176 0.4463 0.074 Uiso calc R 1 . .
C C13 -0.1180(6) 0.1878(4) 0.44510(19) 0.0545(8) Uani d . 1 . .
C C14 0.1689(8) 0.0703(5) 0.2223(3) 0.1078(16) Uani d . 1 . .
H H14A 0.3270 0.1278 0.2146 0.162 Uiso calc R 1 . .
H H14B 0.1370 -0.0192 0.1813 0.162 Uiso calc R 1 . .
H H14C 0.1847 0.0284 0.2749 0.162 Uiso calc R 1 . .

loop_
_atom_site_aniso_label
_atom_site_aniso_U_11
_atom_site_aniso_U_22
_atom_site_aniso_U_33
_atom_site_aniso_U_12
_atom_site_aniso_U_13
_atom_site_aniso_U_23
S 0.0644(7) 0.0620(6) 0.1009(8) -0.0190(5) 0.0062(5) -0.0057(5)
O1 0.0738(16) 0.0557(14) 0.0620(15) -0.0043(12) 0.0080(12) 0.0099(11)
O2 0.0554(17) 0.0877(18) 0.120(2) 0.0049(13) 0.0086(14) 0.0595(16)
O3 0.0556(15) 0.0722(16) 0.113(2) -0.0081(12) 0.0101(13) 0.0463(15)
C1 0.0513(19) 0.0419(17) 0.063(2) -0.0047(14) 0.0008(16) 0.0153(15)
C2 0.055(2) 0.0433(17) 0.057(2) -0.0015(15) -0.0005(16) 0.0152(16)
C3 0.062(2) 0.0521(19) 0.064(2) -0.0027(16) 0.0043(17) 0.0104(16)
C4 0.060(2) 0.054(2) 0.075(3) -0.0056(17) 0.0014(18) 0.0213(19)
C5 0.070(2) 0.049(2) 0.095(3) -0.0111(18) 0.004(2) 0.017(2)
C6 0.088(3) 0.0472(19) 0.075(3) -0.0126(19) 0.003(2) 0.0014(18)
C7 0.062(2) 0.0447(17) 0.061(2) -0.0007(15) 0.0056(17) 0.0111(17)
C8 0.055(2) 0.0487(18) 0.061(2) -0.0023(15) 0.0006(16) 0.0183(16)
C9 0.078(3) 0.079(3) 0.095(3) -0.012(2) 0.016(2) 0.030(2)
C10 0.135(4) 0.134(4) 0.105(4) 0.020(3) 0.041(3) 0.056(3)
C11 0.190(6) 0.151(5) 0.107(4) -0.005(5) 0.046(4) 0.042(4)
C12 0.055(2) 0.060(2) 0.075(2) 0.0041(16) 0.0076(17) 0.0286(18)
C13 0.045(2) 0.058(2) 0.063(2) 0.0015(16) 0.0080(16) 0.0191(16)
C14 0.080(3) 0.059(2) 0.183(5) -0.007(2) 0.031(3) -0.020(3)

loop_
_atom_type_symbol
_atom_type_description
_atom_type_scat_dispersion_real
_atom_type_scat_dispersion_imag
_atom_type_scat_source
C C 0.0033 0.0016 'International Tables Vol C Tables 4.2.6.8 and 6.1.1.4'
H H 0.0000 0.0000 'International Tables Vol C Tables 4.2.6.8 and 6.1.1.4'
O O 0.0106 0.0060 'International Tables Vol C Tables 4.2.6.8 and 6.1.1.4'
S S 0.1246 0.1234 'International Tables Vol C Tables 4.2.6.8 and 6.1.1.4'

loop_
_geom_angle_atom_site_label_1
_geom_angle_atom_site_label_2
_geom_angle_atom_site_label_3
_geom_angle_site_symmetry_1
_geom_angle_site_symmetry_3
_geom_angle
_geom_angle_publ_flag
C1 S C14 . . 99.71(17) ?
C7 O1 C8 . . 105.5(2) ?
C13 O2 H2O . . 109.5 ?
C8 C1 C2 . . 106.9(3) ?
C8 C1 S . . 126.0(2) ?
C2 C1 S . . 127.1(3) ?
C7 C2 C3 . . 119.6(3) ?
C7 C2 C1 . . 105.4(3) ?
C3 C2 C1 . . 135.0(3) ?
C2 C3 C4 . . 119.6(3) ?
C2 C3 H3 . . 120.2 ?
C4 C3 H3 . . 120.2 ?
C3 C4 C5 . . 118.0(3) ?
C3 C4 C9 . . 120.2(3) ?
C5 C4 C9 . . 121.8(3) ?
C6 C5 C4 . . 123.6(3) ?
C6 C5 H5 . . 118.2 ?
C4 C5 H5 . . 118.2 ?
C5 C6 C7 . . 116.4(3) ?
C5 C6 H6 . . 121.8 ?
C7 C6 H6 . . 121.8 ?
C2 C7 C6 . . 122.9(3) ?
C2 C7 O1 . . 110.5(3) ?
C6 C7 O1 . . 126.6(3) ?
C1 C8 O1 . . 111.7(3) ?
C1 C8 C12 . . 132.2(3) ?
O1 C8 C12 . . 116.1(3) ?
C10 C9 C4 . . 114.6(3) ?
C10 C9 H9A . . 108.6 ?
C4 C9 H9A . . 108.6 ?
C10 C9 H9B . . 108.6 ?
C4 C9 H9B . . 108.6 ?
H9A C9 H9B . . 107.6 ?
C9 C10 C11 . . 114.8(4) ?
C9 C10 H10A . . 108.6 ?
C11 C10 H10A . . 108.6 ?
C9 C10 H10B . . 108.6 ?
C11 C10 H10B . . 108.6 ?
H10A C10 H10B . . 107.5 ?
C10 C11 H11A . . 109.5 ?
C10 C11 H11B . . 109.5 ?
H11A C11 H11B . . 109.5 ?
C10 C11 H11C . . 109.5 ?
H11A C11 H11C . . 109.5 ?
H11B C11 H11C . . 109.5 ?
C8 C12 C13 . . 114.0(3) ?
C8 C12 H12A . . 108.8 ?
C13 C12 H12A . . 108.8 ?
C8 C12 H12B . . 108.8 ?
C13 C12 H12B . . 108.8 ?
H12A C12 H12B . . 107.7 ?
O3 C13 O2 . . 124.3(3) ?
O3 C13 C12 . . 118.8(3) ?
O2 C13 C12 . . 116.9(3) ?
S C14 H14A . . 109.5 ?
S C14 H14B . . 109.5 ?
H14A C14 H14B . . 109.5 ?
S C14 H14C . . 109.5 ?
H14A C14 H14C . . 109.5 ?
H14B C14 H14C . . 109.5 ?

loop_
_geom_bond_atom_site_label_1
_geom_bond_atom_site_label_2
_geom_bond_site_symmetry_2
_geom_bond_distance
_geom_bond_publ_flag
S C1 . 1.746(3) ?
S C14 . 1.791(4) ?
O1 C7 . 1.381(4) ?
O1 C8 . 1.385(4) ?
O2 C13 . 1.265(3) ?
O2 H2O . 0.8200 ?
O3 C13 . 1.237(4) ?
C1 C8 . 1.332(4) ?
C1 C2 . 1.448(4) ?
C2 C7 . 1.376(4) ?
C2 C3 . 1.388(4) ?
C3 C4 . 1.392(4) ?
C3 H3 . 0.9300 ?
C4 C5 . 1.399(5) ?
C4 C9 . 1.499(5) ?
C5 C6 . 1.368(5) ?
C5 H5 . 0.9300 ?
C6 C7 . 1.377(4) ?
C6 H6 . 0.9300 ?
C8 C12 . 1.493(4) ?
C9 C10 . 1.482(5) ?
C9 H9A . 0.9700 ?
C9 H9B . 0.9700 ?
C10 C11 . 1.487(6) ?
C10 H10A . 0.9700 ?
C10 H10B . 0.9700 ?
C11 H11A . 0.9600 ?
C11 H11B . 0.9600 ?
C11 H11C . 0.9600 ?
C12 C13 . 1.501(4) ?
C12 H12A . 0.9700 ?
C12 H12B . 0.9700 ?
C14 H14A . 0.9600 ?
C14 H14B . 0.9600 ?
C14 H14C . 0.9600 ?

loop_
_geom_hbond_atom_site_label_D
_geom_hbond_atom_site_label_H
_geom_hbond_atom_site_label_A
_geom_hbond_site_symmetry_A
_geom_hbond_distance_DH
_geom_hbond_distance_HA
_geom_hbond_distance_DA
_geom_hbond_angle_DHA
O2 H2O O3 2_556 0.82 1.86 2.679(3) 173.7
C12 H12A Cg 1_455 0.97 3.04 3.770(3) 133.0

loop_
_geom_torsion_atom_site_label_1
_geom_torsion_atom_site_label_2
_geom_torsion_atom_site_label_3
_geom_torsion_atom_site_label_4
_geom_torsion_site_symmetry_1
_geom_torsion_site_symmetry_2
_geom_torsion_site_symmetry_3
_geom_torsion_site_symmetry_4
_geom_torsion
_geom_torsion_publ_flag
C14 S C1 C8 . . . . -106.1(3) ?
C14 S C1 C2 . . . . 74.5(3) ?
C8 C1 C2 C7 . . . . 0.0(3) ?
S C1 C2 C7 . . . . 179.5(2) ?
C8 C1 C2 C3 . . . . 179.1(3) ?
S C1 C2 C3 . . . . -1.4(5) ?
C7 C2 C3 C4 . . . . -0.3(5) ?
C1 C2 C3 C4 . . . . -179.4(3) ?
C2 C3 C4 C5 . . . . 0.0(5) ?
C2 C3 C4 C9 . . . . -179.2(3) ?
C3 C4 C5 C6 . . . . 0.9(5) ?
C9 C4 C5 C6 . . . . -179.8(3) ?
C4 C5 C6 C7 . . . . -1.5(5) ?
C3 C2 C7 C6 . . . . -0.3(5) ?
C1 C2 C7 C6 . . . . 179.0(3) ?
C3 C2 C7 O1 . . . . -179.2(3) ?
C1 C2 C7 O1 . . . . 0.1(3) ?
C5 C6 C7 C2 . . . . 1.1(5) ?
C5 C6 C7 O1 . . . . 179.9(3) ?
C8 O1 C7 C2 . . . . -0.2(3) ?
C8 O1 C7 C6 . . . . -179.0(3) ?
C2 C1 C8 O1 . . . . -0.1(3) ?
S C1 C8 O1 . . . . -179.6(2) ?
C2 C1 C8 C12 . . . . -178.7(3) ?
S C1 C8 C12 . . . . 1.8(5) ?
C7 O1 C8 C1 . . . . 0.2(3) ?
C7 O1 C8 C12 . . . . 179.0(3) ?
C3 C4 C9 C10 . . . . 83.8(5) ?
C5 C4 C9 C10 . . . . -95.4(5) ?
C4 C9 C10 C11 . . . . 179.4(5) ?
C1 C8 C12 C13 . . . . 79.2(4) ?
O1 C8 C12 C13 . . . . -99.3(3) ?
C8 C12 C13 O3 . . . . -160.9(3) ?
C8 C12 C13 O2 . . . . 21.3(5) ?

loop_
_cod_related_entry_id
_cod_related_entry_database
_cod_related_entry_code
1 ChemSpider 24742095
